data_7055873
loop_
_publ_author_name
'Li, Wei'
'Bai, Sheng-Di'
'Su, Feng'
'Yuan, Shi-Fang'
'Duan, Xin-E'
'Liu, Dian-Sheng'

_publ_section_title
;
 Zirconium complexes based on an ethylene linked amidinate--amido ligand:
 synthesis, characterization and ethylene polymerization
;
_journal_issue 2
_journal_name_full 'New J. Chem.'
_journal_page_first 661
_journal_paper_doi 10.1039/C6NJ02537D
_journal_volume 41
_journal_year 2017
_chemical_formula_sum 'C36 H46 N6 Si2 Zr'
_chemical_formula_weight 710.19
_chemical_name_systematic
; 
 ? 
;
_space_group_IT_number 9
_symmetry_cell_setting monoclinic
_symmetry_space_group_name_Hall 'C -2yc'
_symmetry_space_group_name_H-M 'C 1 c 1'
_atom_sites_solution_hydrogens geom
_atom_sites_solution_primary direct
_atom_sites_solution_secondary difmap
_audit_creation_method SHELXL-97
_audit_update_record
;
2016-06-17 deposited with the CCDC.
2016-11-24 downloaded from the CCDC.
;
_cell_angle_alpha 90.00
_cell_angle_beta 107.5720(10)
_cell_angle_gamma 90.00
_cell_formula_units_Z 8
_cell_length_a 34.8268(12)
_cell_length_b 9.1327(3)
_cell_length_c 24.1978(9)
_cell_measurement_reflns_used 9898
_cell_measurement_temperature 194(2)
_cell_measurement_theta_max 27.58
_cell_measurement_theta_min 2.80
_cell_volume 7337.3(4)
_computing_structure_refinement 'SHELXL-97 (Sheldrick, 1997)'
_computing_structure_solution 'SHELXS-97 (Sheldrick, 1990)'
_diffrn_ambient_temperature 194(2)
_diffrn_measured_fraction_theta_full 0.996
_diffrn_measured_fraction_theta_max 0.996
_diffrn_measurement_device_type 'Bruker Smart Apex CCD area detector'
_diffrn_radiation_monochromator graphite
_diffrn_radiation_source 'fine-focus sealed tube'
_diffrn_radiation_type MoK\a
_diffrn_radiation_wavelength 0.71073
_diffrn_reflns_av_R_equivalents 0.0449
_diffrn_reflns_av_sigmaI/netI 0.0629
_diffrn_reflns_limit_h_max 37
_diffrn_reflns_limit_h_min -46
_diffrn_reflns_limit_k_max 12
_diffrn_reflns_limit_k_min -12
_diffrn_reflns_limit_l_max 32
_diffrn_reflns_limit_l_min -32
_diffrn_reflns_number 36230
_diffrn_reflns_theta_full 28.31
_diffrn_reflns_theta_max 28.31
_diffrn_reflns_theta_min 2.80
_exptl_absorpt_coefficient_mu 0.398
_exptl_absorpt_correction_T_max 0.8967
_exptl_absorpt_correction_T_min 0.8733
_exptl_absorpt_correction_type multi-scan
_exptl_absorpt_process_details 'SADABS; Bruker, 2000'
_exptl_crystal_colour colorless
_exptl_crystal_density_diffrn 1.286
_exptl_crystal_density_method 'not measured'
_exptl_crystal_description block
_exptl_crystal_F_000 2976
_exptl_crystal_size_max 0.35
_exptl_crystal_size_mid 0.32
_exptl_crystal_size_min 0.28
_refine_diff_density_max 0.774
_refine_diff_density_min -0.831
_refine_diff_density_rms 0.071
_refine_ls_abs_structure_details 'Flack H D (1983), Acta Cryst. A39, 876-881'
_refine_ls_abs_structure_Flack 0.00
_refine_ls_extinction_method none
_refine_ls_goodness_of_fit_ref 1.023
_refine_ls_hydrogen_treatment mixed
_refine_ls_matrix_type full
_refine_ls_number_parameters 822
_refine_ls_number_reflns 15609
_refine_ls_number_restraints 16
_refine_ls_restrained_S_all 1.049
_refine_ls_R_factor_all 0.0673
_refine_ls_R_factor_gt 0.0467
_refine_ls_shift/su_max 0.000
_refine_ls_shift/su_mean 0.000
_refine_ls_structure_factor_coef Fsqd
_refine_ls_weighting_details 'calc w=1/[\s^2^(Fo^2^)+(0.0549P)^2^+0.6398P] where P=(Fo^2^+2Fc^2^)/3'
_refine_ls_weighting_scheme calc
_refine_ls_wR_factor_gt 0.0994
_refine_ls_wR_factor_ref 0.1088
_reflns_number_gt 12648
_reflns_number_total 15609
_reflns_threshold_expression >2sigma(I)
_cod_data_source_file c6nj02537d2.cif
_cod_data_source_block 150708c-15_a
_cod_depositor_comments
;
The following automatic conversions were performed:

'_symmetry_cell_setting' value 'Monoclinic' changed to 'monoclinic'
according to
/usr/data/users/saulius/crontab/automatic-downloads/rss-feeds/RSC/lib/dictionaries/cif_core.dic
dictionary named 'cif_core.dic' version 2.4.2 from 2011-04-26.

Automatic conversion script
Id: cif_fix_values 4268 2015-11-12 08:31:59Z antanas 

 Adding full bibliography for 7055872--7055876.cif.
;
_cod_original_sg_symbol_H-M 'C c'
_cod_database_code 7055873

loop_
_symmetry_equiv_pos_as_xyz
'x, y, z'
'x, -y, z+1/2'
'x+1/2, y+1/2, z'
'x+1/2, -y+1/2, z+1/2'

loop_
_atom_site_label
_atom_site_type_symbol
_atom_site_fract_x
_atom_site_fract_y
_atom_site_fract_z
_atom_site_U_iso_or_equiv
_atom_site_adp_type
_atom_site_occupancy
_atom_site_symmetry_multiplicity
_atom_site_calc_flag
_atom_site_refinement_flags
Zr1 Zr 0.368633(11) 0.09442(4) 0.011528(13) 0.02609(9) Uani 1 1 d .
Si1 Si 0.43633(4) -0.10524(13) 0.13443(5) 0.0343(3) Uani 1 1 d .
Si2 Si 0.39978(4) -0.07336(14) -0.10631(6) 0.0402(3) Uani 1 1 d .
N1 N 0.30903(11) 0.1206(4) -0.04688(14) 0.0332(8) Uani 1 1 d .
N2 N 0.33501(11) -0.1162(3) 0.00874(14) 0.0308(7) Uani 1 1 d .
N3 N 0.39143(12) -0.0734(4) 0.07963(16) 0.0315(8) Uani 1 1 d .
N4 N 0.37154(12) 0.2752(4) 0.06907(15) 0.0329(8) Uani 1 1 d .
N5 N 0.41993(11) 0.2385(4) 0.00945(14) 0.0314(8) Uani 1 1 d .
N6 N 0.39968(11) 0.0613(4) -0.05534(14) 0.0310(8) Uani 1 1 d .
C1 C 0.31884(14) 0.3751(5) -0.0670(2) 0.0427(11) Uani 1 1 d .
H1 H 0.3334 0.3888 -0.0273 0.051 Uiso 1 1 calc R
C2 C 0.31426(16) 0.4919(6) -0.1054(2) 0.0542(14) Uani 1 1 d .
H2 H 0.3260 0.5840 -0.0918 0.065 Uiso 1 1 calc R
C3 C 0.29262(17) 0.4750(7) -0.1636(2) 0.0564(14) Uani 1 1 d .
H3 H 0.2896 0.5546 -0.1898 0.068 Uiso 1 1 calc R
C4 C 0.27588(16) 0.3427(7) -0.1823(2) 0.0552(15) Uani 1 1 d .
H4 H 0.2609 0.3313 -0.2220 0.066 Uiso 1 1 calc R
C5 C 0.27997(13) 0.2221(6) -0.14485(18) 0.0429(11) Uani 1 1 d .
H5 H 0.2678 0.1312 -0.1593 0.051 Uiso 1 1 calc R
C6 C 0.30202(13) 0.2361(5) -0.08635(18) 0.0343(10) Uani 1 1 d .
C7 C 0.28203(14) -0.0050(5) -0.06414(19) 0.0414(11) Uani 1 1 d .
H7A H 0.2858 -0.0511 -0.0992 0.050 Uiso 1 1 calc R
H7B H 0.2537 0.0279 -0.0736 0.050 Uiso 1 1 calc R
C8 C 0.29097(13) -0.1150(5) -0.01533(19) 0.0381(10) Uani 1 1 d .
H8A H 0.2783 -0.0851 0.0145 0.046 Uiso 1 1 calc R
H8B H 0.2808 -0.2132 -0.0300 0.046 Uiso 1 1 calc R
C9 C 0.35472(13) -0.1368(4) 0.06444(18) 0.0286(9) Uani 1 1 d .
C10 C 0.33653(12) -0.2089(4) 0.10562(17) 0.0293(9) Uani 1 1 d .
C11 C 0.31460(14) -0.3378(5) 0.08934(19) 0.0373(10) Uani 1 1 d .
H11 H 0.3113 -0.3783 0.0520 0.045 Uiso 1 1 calc R
C12 C 0.29777(16) -0.4066(5) 0.1269(2) 0.0457(12) Uani 1 1 d .
H12 H 0.2830 -0.4949 0.1158 0.055 Uiso 1 1 calc R
C13 C 0.30244(16) -0.3467(5) 0.1810(2) 0.0491(13) Uani 1 1 d .
H13 H 0.2911 -0.3951 0.2071 0.059 Uiso 1 1 calc R
C14 C 0.32323(16) -0.2180(5) 0.1974(2) 0.0463(12) Uani 1 1 d .
H14 H 0.3256 -0.1766 0.2343 0.056 Uiso 1 1 calc R
C15 C 0.34075(14) -0.1485(5) 0.15976(19) 0.0365(10) Uani 1 1 d .
H15 H 0.3555 -0.0603 0.1711 0.044 Uiso 1 1 calc R
C16 C 0.43585(17) -0.2745(6) 0.1764(2) 0.0649(17) Uani 1 1 d .
H16A H 0.4166 -0.2632 0.1984 0.097 Uiso 1 1 d R
H16B H 0.4628 -0.2917 0.2032 0.097 Uiso 1 1 d R
H16C H 0.4279 -0.3579 0.1499 0.097 Uiso 1 1 d R
C17 C 0.4499(2) 0.0531(7) 0.1834(3) 0.103(3) Uani 1 1 d .
H17A H 0.4509 0.1413 0.1608 0.155 Uiso 1 1 calc R
H17B H 0.4764 0.0364 0.2117 0.155 Uiso 1 1 calc R
H17C H 0.4297 0.0659 0.2037 0.155 Uiso 1 1 calc R
C18 C 0.47477(19) -0.1257(10) 0.0963(3) 0.104(3) Uani 1 1 d .
H18A H 0.4723 -0.2228 0.0783 0.157 Uiso 1 1 calc R
H18B H 0.5017 -0.1150 0.1241 0.157 Uiso 1 1 calc R
H18C H 0.4707 -0.0502 0.0663 0.157 Uiso 1 1 calc R
C19 C 0.31230(14) 0.2036(5) 0.09369(19) 0.0353(9) Uani 1 1 d .
H19 H 0.3006 0.1713 0.0549 0.042 Uiso 1 1 calc R
C20 C 0.29098(16) 0.1872(5) 0.1330(2) 0.0434(11) Uani 1 1 d .
H20 H 0.2650 0.1439 0.1210 0.052 Uiso 1 1 calc R
C21 C 0.30692(18) 0.2327(5) 0.1894(2) 0.0498(13) Uani 1 1 d .
H21 H 0.2924 0.2188 0.2165 0.060 Uiso 1 1 calc R
C22 C 0.34392(17) 0.2982(5) 0.20598(19) 0.0461(12) Uani 1 1 d .
H22 H 0.3547 0.3323 0.2447 0.055 Uiso 1 1 calc R
C23 C 0.36604(16) 0.3161(5) 0.16750(19) 0.0399(11) Uani 1 1 d .
H23 H 0.3917 0.3619 0.1800 0.048 Uiso 1 1 calc R
C24 C 0.35056(14) 0.2663(4) 0.10946(17) 0.0324(9) Uani 1 1 d .
C25 C 0.40500(15) 0.3820(5) 0.08134(18) 0.0387(10) Uani 1 1 d .
H25A H 0.4268 0.3514 0.1162 0.046 Uiso 1 1 calc R
H25B H 0.3954 0.4798 0.0889 0.046 Uiso 1 1 calc R
C26 C 0.42074(15) 0.3893(5) 0.02948(18) 0.0368(10) Uani 1 1 d .
H26A H 0.4033 0.4524 -0.0012 0.044 Uiso 1 1 calc R
H26B H 0.4485 0.4287 0.0408 0.044 Uiso 1 1 calc R
C27 C 0.41545(12) 0.1959(5) -0.04461(17) 0.0296(9) Uani 1 1 d .
C28 C 0.42451(13) 0.2927(5) -0.08841(17) 0.0320(9) Uani 1 1 d .
C29 C 0.39647(14) 0.3112(5) -0.14269(18) 0.0395(10) Uani 1 1 d .
H29 H 0.3711 0.2630 -0.1518 0.047 Uiso 1 1 calc R
C30 C 0.40557(17) 0.4005(5) -0.1837(2) 0.0470(12) Uani 1 1 d .
H30 H 0.3864 0.4140 -0.2207 0.056 Uiso 1 1 calc R
C31 C 0.44247(17) 0.4691(6) -0.1703(2) 0.0507(13) Uani 1 1 d .
H31 H 0.4488 0.5294 -0.1984 0.061 Uiso 1 1 calc R
C32 C 0.47008(17) 0.4513(6) -0.1170(2) 0.0532(13) Uani 1 1 d .
H32 H 0.4955 0.4987 -0.1085 0.064 Uiso 1 1 calc R
C33 C 0.46141(14) 0.3650(5) -0.0753(2) 0.0387(10) Uani 1 1 d .
H33 H 0.4805 0.3551 -0.0380 0.046 Uiso 1 1 calc R
C34 C 0.43546(19) -0.0317(8) -0.1485(3) 0.0696(17) Uani 1 1 d .
H34A H 0.4221 0.0318 -0.1813 0.104 Uiso 1 1 calc R
H34B H 0.4437 -0.1231 -0.1628 0.104 Uiso 1 1 calc R
H34C H 0.4593 0.0182 -0.1233 0.104 Uiso 1 1 calc R
C35 C 0.3485(2) -0.0971(8) -0.1568(3) 0.078(2) Uani 1 1 d .
H35A H 0.3308 -0.1366 -0.1357 0.117 Uiso 1 1 calc R
H35B H 0.3493 -0.1652 -0.1878 0.117 Uiso 1 1 calc R
H35C H 0.3381 -0.0022 -0.1738 0.117 Uiso 1 1 calc R
C36 C 0.4155(2) -0.2440(6) -0.0648(3) 0.0745(19) Uani 1 1 d .
H36A H 0.4431 -0.2329 -0.0389 0.112 Uiso 1 1 calc R
H36B H 0.4146 -0.3252 -0.0917 0.112 Uiso 1 1 calc R
H36C H 0.3973 -0.2646 -0.0418 0.112 Uiso 1 1 calc R
Zr2 Zr 0.120553(11) 0.38322(4) 0.490560(14) 0.02786(9) Uani 1 1 d .
Si3 Si 0.18360(4) 0.58073(16) 0.41778(6) 0.0443(3) Uani 1 1 d U
Si4 Si 0.15555(4) 0.56176(14) 0.63358(5) 0.0360(3) Uani 1 1 d .
N7 N 0.06213(10) 0.3552(4) 0.50187(14) 0.0314(8) Uani 1 1 d .
N8 N 0.08666(10) 0.5940(4) 0.46642(14) 0.0296(7) Uani 1 1 d .
N9 N 0.14045(11) 0.5474(4) 0.43822(15) 0.0343(8) Uani 1 1 d .
N10 N 0.12260(12) 0.1972(4) 0.43725(15) 0.0350(9) Uani 1 1 d .
N11 N 0.17336(10) 0.2448(4) 0.53676(14) 0.0318(8) Uani 1 1 d .
N12 N 0.15336(11) 0.4246(4) 0.58322(14) 0.0324(8) Uani 1 1 d .
C37 C 0.03303(14) 0.2486(6) 0.57423(19) 0.0466(12) Uani 1 1 d .
H37 H 0.0219 0.3402 0.5800 0.056 Uiso 1 1 calc R
C38 C 0.02758(19) 0.1271(8) 0.6051(2) 0.0624(17) Uani 1 1 d .
H38 H 0.0124 0.1365 0.6316 0.075 Uiso 1 1 calc R
C39 C 0.0434(2) -0.0061(9) 0.5983(3) 0.079(2) Uani 1 1 d .
H39 H 0.0397 -0.0875 0.6206 0.095 Uiso 1 1 calc R
C40 C 0.06467(18) -0.0221(7) 0.5591(3) 0.0672(17) Uani 1 1 d .
H40 H 0.0756 -0.1146 0.5542 0.081 Uiso 1 1 calc R
C41 C 0.07009(15) 0.0980(6) 0.5268(2) 0.0502(13) Uani 1 1 d .
H41 H 0.0842 0.0856 0.4991 0.060 Uiso 1 1 calc R
C42 C 0.05507(13) 0.2370(5) 0.53417(18) 0.0369(10) Uani 1 1 d .
C43 C 0.03603(14) 0.4842(5) 0.49902(19) 0.0389(10) Uani 1 1 d .
H43A H 0.0424 0.5306 0.5377 0.047 Uiso 1 1 calc R
H43B H 0.0074 0.4535 0.4872 0.047 Uiso 1 1 calc R
C44 C 0.04269(13) 0.5927(5) 0.4557(2) 0.0362(10) Uani 1 1 d .
H44A H 0.0286 0.5610 0.4155 0.043 Uiso 1 1 calc R
H44B H 0.0328 0.6911 0.4620 0.043 Uiso 1 1 calc R
C45 C 0.10385(14) 0.6113(4) 0.42462(19) 0.0277(9) Uani 1 1 d .
C46 C 0.08390(12) 0.6844(5) 0.36902(17) 0.0295(9) Uani 1 1 d .
C47 C 0.08286(15) 0.6210(5) 0.3165(2) 0.0399(10) Uani 1 1 d .
H47 H 0.0961 0.5303 0.3160 0.048 Uiso 1 1 calc R
C48 C 0.06267(17) 0.6891(6) 0.2650(2) 0.0531(13) Uani 1 1 d .
H48 H 0.0616 0.6446 0.2291 0.064 Uiso 1 1 calc R
C49 C 0.04411(18) 0.8214(6) 0.2658(2) 0.0558(14) Uani 1 1 d .
H49 H 0.0306 0.8687 0.2303 0.067 Uiso 1 1 calc R
C50 C 0.04474(15) 0.8859(5) 0.3170(2) 0.0454(12) Uani 1 1 d .
H50 H 0.0318 0.9775 0.3169 0.054 Uiso 1 1 calc R
C51 C 0.06434(13) 0.8177(5) 0.36929(19) 0.0355(9) Uani 1 1 d .
H51 H 0.0644 0.8614 0.4049 0.043 Uiso 1 1 calc R
C52 C 0.1783(2) 0.7386(7) 0.3694(4) 0.095(3) Uani 1 1 d .
H52A H 0.1614 0.7119 0.3305 0.142 Uiso 1 1 calc R
H52B H 0.2049 0.7687 0.3677 0.142 Uiso 1 1 calc R
H52C H 0.1658 0.8198 0.3841 0.142 Uiso 1 1 calc R
C53 C 0.1958(3) 0.4232(8) 0.3789(4) 0.095(2) Uani 1 1 d U
H53A H 0.1905 0.3322 0.3968 0.142 Uiso 1 1 calc R
H53B H 0.2244 0.4271 0.3810 0.142 Uiso 1 1 calc R
H53C H 0.1792 0.4262 0.3382 0.142 Uiso 1 1 calc R
C54 C 0.2235(3) 0.6152(9) 0.4850(3) 0.0986(17) Uani 1 1 d U
H54A H 0.2174 0.7051 0.5030 0.148 Uiso 1 1 calc R
H54B H 0.2492 0.6264 0.4768 0.148 Uiso 1 1 calc R
H54C H 0.2252 0.5327 0.5116 0.148 Uiso 1 1 calc R
C55 C 0.06146(14) 0.2682(5) 0.36468(19) 0.0368(10) Uani 1 1 d .
H55 H 0.0507 0.2967 0.3947 0.044 Uiso 1 1 calc R
C56 C 0.03871(15) 0.2877(5) 0.3075(2) 0.0444(11) Uani 1 1 d .
H56 H 0.0126 0.3300 0.2988 0.053 Uiso 1 1 calc R
C57 C 0.05326(16) 0.2467(5) 0.2630(2) 0.0478(12) Uani 1 1 d .
H57 H 0.0378 0.2626 0.2238 0.057 Uiso 1 1 calc R
C58 C 0.09101(16) 0.1817(5) 0.2764(2) 0.0467(12) Uani 1 1 d .
H58 H 0.1009 0.1515 0.2457 0.056 Uiso 1 1 calc R
C59 C 0.11447(16) 0.1597(5) 0.3328(2) 0.0420(11) Uani 1 1 d .
H59 H 0.1400 0.1134 0.3407 0.050 Uiso 1 1 calc R
C60 C 0.10027(14) 0.2068(5) 0.37916(18) 0.0366(10) Uani 1 1 d .
C61 C 0.15729(15) 0.0964(5) 0.4527(2) 0.0417(11) Uani 1 1 d .
H61A H 0.1780 0.1307 0.4353 0.050 Uiso 1 1 calc R
H61B H 0.1486 -0.0029 0.4376 0.050 Uiso 1 1 calc R
C62 C 0.17471(14) 0.0921(4) 0.51884(19) 0.0372(10) Uani 1 1 d .
H62A H 0.1582 0.0288 0.5360 0.045 Uiso 1 1 calc R
H62B H 0.2027 0.0550 0.5307 0.045 Uiso 1 1 calc R
C63 C 0.16928(12) 0.2882(5) 0.58670(18) 0.0330(9) Uani 1 1 d .
C64 C 0.17752(14) 0.1956(5) 0.63955(18) 0.0354(10) Uani 1 1 d .
C65 C 0.14895(16) 0.1789(6) 0.6684(2) 0.0466(12) Uani 1 1 d .
H65 H 0.1237 0.2268 0.6543 0.056 Uiso 1 1 calc R
C66 C 0.1571(2) 0.0929(6) 0.7173(2) 0.0572(15) Uani 1 1 d .
H66 H 0.1374 0.0816 0.7369 0.069 Uiso 1 1 calc R
C67 C 0.1936(2) 0.0235(6) 0.7380(2) 0.0590(15) Uani 1 1 d .
H67 H 0.1991 -0.0344 0.7721 0.071 Uiso 1 1 calc R
C68 C 0.22214(18) 0.0373(5) 0.7095(2) 0.0546(14) Uani 1 1 d .
H68 H 0.2473 -0.0111 0.7241 0.066 Uiso 1 1 calc R
C69 C 0.21423(16) 0.1225(5) 0.6593(2) 0.0408(11) Uani 1 1 d .
H69 H 0.2336 0.1303 0.6390 0.049 Uiso 1 1 calc R
C70 C 0.1613(2) 0.7352(5) 0.5969(2) 0.0588(15) Uani 1 1 d .
H70A H 0.1869 0.7338 0.5878 0.088 Uiso 1 1 calc R
H70B H 0.1611 0.8181 0.6225 0.088 Uiso 1 1 calc R
H70C H 0.1390 0.7453 0.5609 0.088 Uiso 1 1 calc R
C71 C 0.10837(19) 0.5689(7) 0.6545(3) 0.0693(18) Uani 1 1 d .
H71A H 0.0851 0.5621 0.6196 0.104 Uiso 1 1 calc R
H71B H 0.1073 0.6615 0.6744 0.104 Uiso 1 1 calc R
H71C H 0.1079 0.4870 0.6804 0.104 Uiso 1 1 calc R
C72 C 0.19993(19) 0.5378(7) 0.6986(2) 0.0673(17) Uani 1 1 d .
H72A H 0.1967 0.4481 0.7190 0.101 Uiso 1 1 calc R
H72B H 0.2021 0.6221 0.7244 0.101 Uiso 1 1 calc R
H72C H 0.2244 0.5306 0.6866 0.101 Uiso 1 1 calc R

loop_
_atom_site_aniso_label
_atom_site_aniso_U_11
_atom_site_aniso_U_22
_atom_site_aniso_U_33
_atom_site_aniso_U_23
_atom_site_aniso_U_13
_atom_site_aniso_U_12
Zr1 0.0255(2) 0.03022(19) 0.02138(18) 0.00171(15) 0.00527(15) -0.00338(17)
Si1 0.0276(6) 0.0373(7) 0.0325(6) 0.0073(5) 0.0008(5) -0.0042(5)
Si2 0.0435(8) 0.0433(7) 0.0354(7) -0.0063(5) 0.0142(6) 0.0054(6)
N1 0.029(2) 0.041(2) 0.0272(17) 0.0041(14) 0.0052(15) -0.0012(15)
N2 0.0278(19) 0.0320(18) 0.0282(17) 0.0017(13) 0.0017(14) -0.0064(14)
N3 0.029(2) 0.0310(19) 0.0314(19) 0.0040(14) 0.0042(16) -0.0060(15)
N4 0.034(2) 0.036(2) 0.0275(19) -0.0027(14) 0.0084(16) -0.0040(16)
N5 0.0307(19) 0.0307(19) 0.0319(18) 0.0015(14) 0.0081(15) -0.0029(14)
N6 0.031(2) 0.0364(19) 0.0260(17) 0.0017(14) 0.0098(15) 0.0001(15)
C1 0.030(3) 0.051(3) 0.046(3) 0.008(2) 0.010(2) 0.007(2)
C2 0.043(3) 0.054(3) 0.070(4) 0.023(3) 0.024(3) 0.006(2)
C3 0.048(3) 0.064(4) 0.060(3) 0.033(3) 0.021(3) 0.018(3)
C4 0.037(3) 0.090(4) 0.038(3) 0.024(3) 0.012(2) 0.018(3)
C5 0.029(2) 0.068(3) 0.032(2) 0.011(2) 0.0090(19) 0.010(2)
C6 0.024(2) 0.049(3) 0.032(2) 0.0055(18) 0.0107(18) 0.0074(19)
C7 0.032(2) 0.052(3) 0.033(2) 0.0027(19) -0.0003(19) -0.006(2)
C8 0.027(2) 0.043(3) 0.040(2) -0.0007(19) 0.0031(19) -0.0115(19)
C9 0.030(2) 0.027(2) 0.028(2) 0.0020(15) 0.0076(17) -0.0005(17)
C10 0.025(2) 0.028(2) 0.035(2) 0.0088(16) 0.0088(18) 0.0003(16)
C11 0.038(3) 0.033(2) 0.040(2) 0.0038(18) 0.011(2) -0.0029(19)
C12 0.044(3) 0.038(3) 0.060(3) 0.007(2) 0.025(3) -0.003(2)
C13 0.051(3) 0.047(3) 0.062(3) 0.018(2) 0.035(3) 0.008(2)
C14 0.050(3) 0.055(3) 0.039(3) 0.007(2) 0.023(2) 0.014(2)
C15 0.035(2) 0.035(2) 0.040(2) 0.0056(18) 0.012(2) 0.0045(19)
C16 0.046(3) 0.064(4) 0.067(4) 0.032(3) -0.010(3) -0.014(3)
C17 0.090(6) 0.063(4) 0.101(5) -0.031(4) -0.056(4) 0.012(4)
C18 0.038(4) 0.211(10) 0.068(4) 0.058(5) 0.020(3) 0.026(4)
C19 0.040(3) 0.033(2) 0.035(2) -0.0013(17) 0.014(2) 0.0054(19)
C20 0.050(3) 0.034(2) 0.053(3) 0.003(2) 0.026(2) 0.001(2)
C21 0.074(4) 0.044(3) 0.041(3) 0.009(2) 0.031(3) 0.000(3)
C22 0.064(4) 0.046(3) 0.029(2) 0.0051(19) 0.015(2) 0.003(2)
C23 0.053(3) 0.040(3) 0.025(2) -0.0026(18) 0.011(2) -0.005(2)
C24 0.043(3) 0.026(2) 0.029(2) 0.0027(16) 0.0122(18) 0.0056(18)
C25 0.050(3) 0.035(2) 0.031(2) -0.0026(17) 0.013(2) -0.007(2)
C26 0.040(3) 0.035(2) 0.036(2) 0.0005(17) 0.012(2) -0.0093(19)
C27 0.022(2) 0.034(2) 0.033(2) 0.0057(16) 0.0080(17) 0.0022(17)
C28 0.029(2) 0.037(2) 0.034(2) 0.0019(17) 0.0152(18) 0.0003(18)
C29 0.033(3) 0.051(3) 0.032(2) 0.003(2) 0.0062(19) 0.004(2)
C30 0.052(3) 0.056(3) 0.030(2) 0.009(2) 0.010(2) 0.002(2)
C31 0.060(3) 0.056(3) 0.041(3) 0.018(2) 0.024(2) 0.003(3)
C32 0.050(3) 0.062(3) 0.054(3) 0.005(3) 0.026(3) -0.016(3)
C33 0.028(2) 0.052(3) 0.035(2) 0.007(2) 0.009(2) -0.005(2)
C34 0.060(4) 0.091(5) 0.071(4) -0.010(3) 0.039(3) 0.010(3)
C35 0.056(4) 0.103(5) 0.068(4) -0.052(4) 0.010(3) -0.002(3)
C36 0.112(6) 0.042(3) 0.072(4) 0.004(3) 0.032(4) 0.021(3)
Zr2 0.0242(2) 0.0336(2) 0.0259(2) 0.00193(16) 0.00779(16) 0.00601(17)
Si3 0.0269(7) 0.0610(9) 0.0497(8) 0.0069(6) 0.0188(6) 0.0001(6)
Si4 0.0350(7) 0.0377(7) 0.0318(6) -0.0035(5) 0.0049(5) 0.0041(5)
N7 0.0228(18) 0.043(2) 0.0281(17) 0.0039(14) 0.0079(14) 0.0001(15)
N8 0.0224(18) 0.0349(19) 0.0325(18) 0.0033(14) 0.0100(14) 0.0052(14)
N9 0.0245(19) 0.045(2) 0.035(2) 0.0046(16) 0.0116(16) 0.0059(16)
N10 0.034(2) 0.040(2) 0.0295(19) 0.0029(15) 0.0082(16) 0.0073(17)
N11 0.0283(19) 0.0337(19) 0.0323(19) 0.0044(14) 0.0074(15) 0.0085(15)
N12 0.033(2) 0.0343(19) 0.0276(17) 0.0025(14) 0.0053(15) 0.0060(15)
C37 0.034(3) 0.070(3) 0.036(2) 0.002(2) 0.009(2) -0.013(2)
C38 0.052(4) 0.095(5) 0.039(3) 0.018(3) 0.012(3) -0.018(3)
C39 0.060(4) 0.096(6) 0.074(4) 0.041(4) 0.008(3) -0.021(4)
C40 0.050(4) 0.057(4) 0.086(4) 0.026(3) 0.006(3) -0.003(3)
C41 0.034(3) 0.054(3) 0.062(3) 0.010(2) 0.015(2) -0.002(2)
C42 0.026(2) 0.051(3) 0.029(2) 0.0037(18) 0.0007(18) -0.009(2)
C43 0.029(2) 0.053(3) 0.036(2) 0.0026(19) 0.0116(19) 0.004(2)
C44 0.023(2) 0.043(3) 0.045(3) 0.0052(19) 0.0135(19) 0.0095(18)
C45 0.028(2) 0.027(2) 0.027(2) 0.0012(15) 0.0071(18) 0.0005(17)
C46 0.025(2) 0.031(2) 0.031(2) 0.0004(16) 0.0065(17) 0.0000(17)
C47 0.044(3) 0.038(3) 0.039(2) -0.0053(19) 0.013(2) -0.002(2)
C48 0.063(4) 0.058(3) 0.036(3) -0.004(2) 0.012(2) -0.001(3)
C49 0.066(4) 0.063(3) 0.035(3) 0.018(2) 0.010(2) 0.013(3)
C50 0.050(3) 0.038(3) 0.047(3) 0.014(2) 0.013(2) 0.008(2)
C51 0.037(3) 0.033(2) 0.036(2) -0.0001(17) 0.0111(19) 0.0024(19)
C52 0.062(4) 0.063(4) 0.181(8) 0.040(4) 0.070(5) 0.005(3)
C53 0.095(3) 0.091(2) 0.106(3) -0.0116(17) 0.043(2) 0.0097(18)
C54 0.084(2) 0.112(3) 0.0802(19) -0.0040(19) -0.0050(14) -0.0123(19)
C55 0.037(3) 0.035(2) 0.038(2) -0.0062(18) 0.010(2) 0.0014(19)
C56 0.042(3) 0.039(3) 0.044(3) 0.001(2) 0.001(2) 0.005(2)
C57 0.058(3) 0.045(3) 0.033(2) 0.0045(19) 0.003(2) -0.002(2)
C58 0.059(3) 0.049(3) 0.035(2) -0.002(2) 0.019(2) -0.001(2)
C59 0.046(3) 0.047(3) 0.036(3) -0.004(2) 0.017(2) 0.001(2)
C60 0.043(3) 0.029(2) 0.036(2) -0.0011(17) 0.010(2) -0.0028(19)
C61 0.043(3) 0.040(3) 0.040(2) -0.0044(19) 0.009(2) 0.011(2)
C62 0.039(3) 0.033(2) 0.038(2) 0.0023(17) 0.011(2) 0.0131(19)
C63 0.021(2) 0.038(2) 0.033(2) 0.0015(17) -0.0009(18) 0.0016(18)
C64 0.039(3) 0.031(2) 0.031(2) -0.0022(17) 0.0017(19) -0.0020(19)
C65 0.044(3) 0.052(3) 0.043(3) 0.003(2) 0.012(2) -0.009(2)
C66 0.074(4) 0.057(4) 0.043(3) 0.007(2) 0.022(3) -0.013(3)
C67 0.090(5) 0.041(3) 0.036(3) 0.013(2) 0.005(3) -0.003(3)
C68 0.061(4) 0.040(3) 0.047(3) 0.004(2) -0.007(3) 0.015(3)
C69 0.048(3) 0.036(2) 0.032(2) 0.0000(18) 0.003(2) 0.006(2)
C70 0.078(4) 0.040(3) 0.052(3) -0.003(2) 0.010(3) 0.003(3)
C71 0.061(4) 0.084(4) 0.072(4) -0.033(3) 0.033(3) -0.006(3)
C72 0.069(4) 0.060(4) 0.050(3) -0.012(3) -0.016(3) 0.014(3)

loop_
_atom_type_symbol
_atom_type_description
_atom_type_scat_dispersion_real
_atom_type_scat_dispersion_imag
_atom_type_scat_source
C C 0.0033 0.0016 'International Tables Vol C Tables 4.2.6.8 and 6.1.1.4'
H H 0.0000 0.0000 'International Tables Vol C Tables 4.2.6.8 and 6.1.1.4'
N N 0.0061 0.0033 'International Tables Vol C Tables 4.2.6.8 and 6.1.1.4'
Si Si 0.0817 0.0704 'International Tables Vol C Tables 4.2.6.8 and 6.1.1.4'
Zr Zr -2.9673 0.5597 'International Tables Vol C Tables 4.2.6.8 and 6.1.1.4'

loop_
_geom_angle_atom_site_label_1
_geom_angle_atom_site_label_2
_geom_angle_atom_site_label_3
_geom_angle
N4 Zr1 N1 100.88(14)
N4 Zr1 N3 96.53(14)
N1 Zr1 N3 128.78(13)
N4 Zr1 N6 129.82(13)
N1 Zr1 N6 97.03(13)
N3 Zr1 N6 107.69(13)
N4 Zr1 N5 71.29(13)
N1 Zr1 N5 122.82(13)
N3 Zr1 N5 108.37(13)
N6 Zr1 N5 59.65(12)
N4 Zr1 N2 127.04(13)
N1 Zr1 N2 71.51(13)
N3 Zr1 N2 59.70(13)
N6 Zr1 N2 103.06(13)
N5 Zr1 N2 156.85(13)
N4 Zr1 C27 98.71(14)
N1 Zr1 C27 104.60(13)
N3 Zr1 C27 119.81(13)
N6 Zr1 C27 31.16(13)
N5 Zr1 C27 30.86(12)
N2 Zr1 C27 134.22(13)
N4 Zr1 C9 106.64(13)
N1 Zr1 C9 97.39(13)
N3 Zr1 C9 31.41(13)
N6 Zr1 C9 117.00(13)
N5 Zr1 C9 139.67(13)
N2 Zr1 C9 30.85(12)
C27 Zr1 C9 142.45(13)
N3 Si1 C17 110.9(2)
N3 Si1 C18 104.8(2)
C17 Si1 C18 108.4(4)
N3 Si1 C16 113.7(2)
C17 Si1 C16 110.3(3)
C18 Si1 C16 108.5(3)
N6 Si2 C36 105.9(2)
N6 Si2 C35 110.0(2)
C36 Si2 C35 109.3(3)
N6 Si2 C34 112.7(2)
C36 Si2 C34 109.4(3)
C35 Si2 C34 109.4(3)
C6 N1 C7 115.7(3)
C6 N1 Zr1 118.1(3)
C7 N1 Zr1 120.8(3)
C9 N2 C8 124.2(4)
C9 N2 Zr1 89.2(2)
C8 N2 Zr1 118.7(3)
C9 N3 Si1 134.0(3)
C9 N3 Zr1 89.8(3)
Si1 N3 Zr1 136.0(2)
C24 N4 C25 116.6(3)
C24 N4 Zr1 118.7(3)
C25 N4 Zr1 121.2(3)
C27 N5 C26 126.1(3)
C27 N5 Zr1 89.6(2)
C26 N5 Zr1 119.0(3)
C27 N6 Si2 134.2(3)
C27 N6 Zr1 89.7(2)
Si2 N6 Zr1 135.81(19)
C2 C1 C6 120.8(5)
C2 C1 H1 119.6
C6 C1 H1 119.6
C3 C2 C1 120.6(5)
C3 C2 H2 119.7
C1 C2 H2 119.7
C4 C3 C2 118.9(5)
C4 C3 H3 120.6
C2 C3 H3 120.6
C3 C4 C5 122.2(5)
C3 C4 H4 118.9
C5 C4 H4 118.9
C6 C5 C4 119.9(5)
C6 C5 H5 120.0
C4 C5 H5 120.0
N1 C6 C5 123.6(4)
N1 C6 C1 118.8(4)
C5 C6 C1 117.6(4)
N1 C7 C8 109.6(3)
N1 C7 H7A 109.7
C8 C7 H7A 109.7
N1 C7 H7B 109.7
C8 C7 H7B 109.7
H7A C7 H7B 108.2
N2 C8 C7 105.0(3)
N2 C8 H8A 110.7
C7 C8 H8A 110.7
N2 C8 H8B 110.7
C7 C8 H8B 110.7
H8A C8 H8B 108.8
N2 C9 N3 111.8(4)
N2 C9 C10 123.3(4)
N3 C9 C10 124.6(4)
N2 C9 Zr1 59.9(2)
N3 C9 Zr1 58.8(2)
C10 C9 Zr1 150.9(3)
C15 C10 C11 119.7(4)
C15 C10 C9 120.8(4)
C11 C10 C9 119.5(4)
C12 C11 C10 120.4(4)
C12 C11 H11 119.8
C10 C11 H11 119.8
C11 C12 C13 119.6(4)
C11 C12 H12 120.2
C13 C12 H12 120.2
C14 C13 C12 120.9(4)
C14 C13 H13 119.5
C12 C13 H13 119.5
C13 C14 C15 119.8(4)
C13 C14 H14 120.1
C15 C14 H14 120.1
C10 C15 C14 119.6(4)
C10 C15 H15 120.2
C14 C15 H15 120.2
Si1 C16 H16A 109.3
Si1 C16 H16B 109.4
H16A C16 H16B 109.5
Si1 C16 H16C 109.7
H16A C16 H16C 109.5
H16B C16 H16C 109.5
Si1 C17 H17A 109.5
Si1 C17 H17B 109.5
H17A C17 H17B 109.5
Si1 C17 H17C 109.5
H17A C17 H17C 109.5
H17B C17 H17C 109.5
Si1 C18 H18A 109.5
Si1 C18 H18B 109.5
H18A C18 H18B 109.5
Si1 C18 H18C 109.5
H18A C18 H18C 109.5
H18B C18 H18C 109.5
C20 C19 C24 121.6(4)
C20 C19 H19 119.2
C24 C19 H19 119.2
C21 C20 C19 120.8(5)
C21 C20 H20 119.6
C19 C20 H20 119.6
C22 C21 C20 119.1(4)
C22 C21 H21 120.4
C20 C21 H21 120.4
C21 C22 C23 121.4(4)
C21 C22 H22 119.3
C23 C22 H22 119.3
C22 C23 C24 120.3(5)
C22 C23 H23 119.8
C24 C23 H23 119.8
N4 C24 C19 119.6(4)
N4 C24 C23 123.7(4)
C19 C24 C23 116.7(4)
N4 C25 C26 108.8(3)
N4 C25 H25A 109.9
C26 C25 H25A 109.9
N4 C25 H25B 109.9
C26 C25 H25B 109.9
H25A C25 H25B 108.3
N5 C26 C25 105.0(3)
N5 C26 H26A 110.8
C25 C26 H26A 110.8
N5 C26 H26B 110.8
C25 C26 H26B 110.8
H26A C26 H26B 108.8
N5 C27 N6 112.3(3)
N5 C27 C28 122.8(4)
N6 C27 C28 124.8(4)
N5 C27 Zr1 59.5(2)
N6 C27 Zr1 59.1(2)
C28 C27 Zr1 153.0(3)
C29 C28 C33 119.6(4)
C29 C28 C27 120.4(4)
C33 C28 C27 119.9(4)
C28 C29 C30 119.9(4)
C28 C29 H29 120.1
C30 C29 H29 120.1
C31 C30 C29 119.8(5)
C31 C30 H30 120.1
C29 C30 H30 120.1
C32 C31 C30 120.5(4)
C32 C31 H31 119.7
C30 C31 H31 119.7
C31 C32 C33 120.7(5)
C31 C32 H32 119.7
C33 C32 H32 119.7
C32 C33 C28 119.5(4)
C32 C33 H33 120.2
C28 C33 H33 120.2
Si2 C34 H34A 109.5
Si2 C34 H34B 109.5
H34A C34 H34B 109.5
Si2 C34 H34C 109.5
H34A C34 H34C 109.5
H34B C34 H34C 109.5
Si2 C35 H35A 109.5
Si2 C35 H35B 109.5
H35A C35 H35B 109.5
Si2 C35 H35C 109.5
H35A C35 H35C 109.5
H35B C35 H35C 109.5
Si2 C36 H36A 109.5
Si2 C36 H36B 109.5
H36A C36 H36B 109.5
Si2 C36 H36C 109.5
H36A C36 H36C 109.5
H36B C36 H36C 109.5
N10 Zr2 N7 100.76(14)
N10 Zr2 N9 96.88(14)
N7 Zr2 N9 128.91(13)
N10 Zr2 N12 129.88(13)
N7 Zr2 N12 96.31(13)
N9 Zr2 N12 108.01(13)
N10 Zr2 N11 71.41(13)
N7 Zr2 N11 122.49(13)
N9 Zr2 N11 108.56(13)
N12 Zr2 N11 59.73(12)
N10 Zr2 N8 129.30(13)
N7 Zr2 N8 72.01(13)
N9 Zr2 N8 59.89(12)
N12 Zr2 N8 100.77(12)
N11 Zr2 N8 154.93(13)
N10 Zr2 C63 98.25(14)
N7 Zr2 C63 103.61(13)
N9 Zr2 C63 120.74(13)
N12 Zr2 C63 31.68(13)
N11 Zr2 C63 30.75(12)
N8 Zr2 C63 132.44(13)
N10 Zr2 C45 108.03(14)
N7 Zr2 C45 97.44(14)
N9 Zr2 C45 31.52(13)
N12 Zr2 C45 115.98(13)
N11 Zr2 C45 139.82(14)
N8 Zr2 C45 31.03(13)
C63 Zr2 C45 142.43(14)
N9 Si3 C54 105.5(3)
N9 Si3 C52 112.9(2)
C54 Si3 C52 109.7(4)
N9 Si3 C53 111.2(3)
C54 Si3 C53 111.2(4)
C52 Si3 C53 106.5(4)
N12 Si4 C72 111.1(2)
N12 Si4 C70 105.6(2)
C72 Si4 C70 108.9(3)
N12 Si4 C71 111.2(2)
C72 Si4 C71 110.6(3)
C70 Si4 C71 109.4(3)
C42 N7 C43 115.6(4)
C42 N7 Zr2 119.8(3)
C43 N7 Zr2 119.5(3)
C45 N8 C44 123.3(4)
C45 N8 Zr2 88.7(2)
C44 N8 Zr2 118.4(3)
C45 N9 Si3 133.3(3)
C45 N9 Zr2 89.8(2)
Si3 N9 Zr2 136.8(2)
C60 N10 C61 117.5(4)
C60 N10 Zr2 116.6(3)
C61 N10 Zr2 121.0(3)
C63 N11 C62 125.4(3)
C63 N11 Zr2 89.3(2)
C62 N11 Zr2 119.0(3)
C63 N12 Si4 133.6(3)
C63 N12 Zr2 89.0(2)
Si4 N12 Zr2 137.16(19)
C38 C37 C42 120.2(5)
C38 C37 H37 119.9
C42 C37 H37 119.9
C39 C38 C37 121.7(6)
C39 C38 H38 119.1
C37 C38 H38 119.1
C38 C39 C40 119.8(6)
C38 C39 H39 120.1
C40 C39 H39 120.1
C39 C40 C41 119.7(6)
C39 C40 H40 120.1
C41 C40 H40 120.1
C40 C41 C42 121.4(5)
C40 C41 H41 119.3
C42 C41 H41 119.3
N7 C42 C41 119.5(4)
N7 C42 C37 123.4(4)
C41 C42 C37 117.2(4)
N7 C43 C44 109.5(3)
N7 C43 H43A 109.8
C44 C43 H43A 109.8
N7 C43 H43B 109.8
C44 C43 H43B 109.8
H43A C43 H43B 108.2
N8 C44 C43 104.6(3)
N8 C44 H44A 110.8
C43 C44 H44A 110.8
N8 C44 H44B 110.8
C43 C44 H44B 110.8
H44A C44 H44B 108.9
N8 C45 N9 111.8(4)
N8 C45 C46 123.4(4)
N9 C45 C46 124.7(4)
N8 C45 Zr2 60.2(2)
N9 C45 Zr2 58.7(2)
C46 C45 Zr2 152.3(3)
C47 C46 C51 119.4(4)
C47 C46 C45 121.5(4)
C51 C46 C45 119.1(4)
C48 C47 C46 120.3(4)
C48 C47 H47 119.8
C46 C47 H47 119.8
C49 C48 C47 119.7(5)
C49 C48 H48 120.1
C47 C48 H48 120.1
C50 C49 C48 121.0(4)
C50 C49 H49 119.5
C48 C49 H49 119.5
C49 C50 C51 120.0(4)
C49 C50 H50 120.0
C51 C50 H50 120.0
C50 C51 C46 119.5(4)
C50 C51 H51 120.2
C46 C51 H51 120.2
Si3 C52 H52A 109.5
Si3 C52 H52B 109.5
H52A C52 H52B 109.5
Si3 C52 H52C 109.5
H52A C52 H52C 109.5
H52B C52 H52C 109.5
Si3 C53 H53A 109.5
Si3 C53 H53B 109.5
H53A C53 H53B 109.5
Si3 C53 H53C 109.5
H53A C53 H53C 109.5
H53B C53 H53C 109.5
Si3 C54 H54A 109.5
Si3 C54 H54B 109.5
H54A C54 H54B 109.5
Si3 C54 H54C 109.5
H54A C54 H54C 109.5
H54B C54 H54C 109.5
C56 C55 C60 121.2(4)
C56 C55 H55 119.4
C60 C55 H55 119.4
C57 C56 C55 120.9(5)
C57 C56 H56 119.5
C55 C56 H56 119.5
C56 C57 C58 118.8(4)
C56 C57 H57 120.6
C58 C57 H57 120.6
C59 C58 C57 121.9(4)
C59 C58 H58 119.0
C57 C58 H58 119.0
C58 C59 C60 119.6(5)
C58 C59 H59 120.2
C60 C59 H59 120.2
N10 C60 C55 118.7(4)
N10 C60 C59 123.9(4)
C55 C60 C59 117.4(4)
N10 C61 C62 108.5(3)
N10 C61 H61A 110.0
C62 C61 H61A 110.0
N10 C61 H61B 110.0
C62 C61 H61B 110.0
H61A C61 H61B 108.4
N11 C62 C61 104.3(3)
N11 C62 H62A 110.9
C61 C62 H62A 110.9
N11 C62 H62B 110.9
C61 C62 H62B 110.9
H62A C62 H62B 108.9
N11 C63 N12 112.0(4)
N11 C63 C64 124.8(4)
N12 C63 C64 123.0(4)
N11 C63 Zr2 59.9(2)
N12 C63 Zr2 59.3(2)
C64 C63 Zr2 150.5(3)
C65 C64 C69 119.9(4)
C65 C64 C63 120.9(4)
C69 C64 C63 119.2(4)
C66 C65 C64 120.2(5)
C66 C65 H65 119.9
C64 C65 H65 119.9
C67 C66 C65 120.3(5)
C67 C66 H66 119.9
C65 C66 H66 119.9
C66 C67 C68 120.4(5)
C66 C67 H67 119.8
C68 C67 H67 119.8
C67 C68 C69 120.2(5)
C67 C68 H68 119.9
C69 C68 H68 119.9
C64 C69 C68 119.0(5)
C64 C69 H69 120.5
C68 C69 H69 120.5
Si4 C70 H70A 109.5
Si4 C70 H70B 109.5
H70A C70 H70B 109.5
Si4 C70 H70C 109.5
H70A C70 H70C 109.5
H70B C70 H70C 109.5
Si4 C71 H71A 109.5
Si4 C71 H71B 109.5
H71A C71 H71B 109.5
Si4 C71 H71C 109.5
H71A C71 H71C 109.5
H71B C71 H71C 109.5
Si4 C72 H72A 109.5
Si4 C72 H72B 109.5
H72A C72 H72B 109.5
Si4 C72 H72C 109.5
H72A C72 H72C 109.5
H72B C72 H72C 109.5

loop_
_geom_bond_atom_site_label_1
_geom_bond_atom_site_label_2
_geom_bond_distance
Zr1 N4 2.143(3)
Zr1 N1 2.143(3)
Zr1 N3 2.215(4)
Zr1 N6 2.221(3)
Zr1 N5 2.231(3)
Zr1 N2 2.242(3)
Zr1 C27 2.589(4)
Zr1 C9 2.590(4)
Si1 N3 1.742(4)
Si1 C17 1.838(6)
Si1 C18 1.851(7)
Si1 C16 1.852(5)
Si2 N6 1.743(4)
Si2 C36 1.846(6)
Si2 C35 1.848(6)
Si2 C34 1.869(6)
N1 C6 1.394(5)
N1 C7 1.462(5)
N2 C9 1.329(5)
N2 C8 1.467(5)
N3 C9 1.350(5)
N4 C24 1.388(5)
N4 C25 1.479(6)
N5 C27 1.328(5)
N5 C26 1.458(5)
N6 C27 1.339(5)
C1 C2 1.393(6)
C1 C6 1.417(6)
C1 H1 0.9500
C2 C3 1.390(8)
C2 H2 0.9500
C3 C4 1.358(8)
C3 H3 0.9500
C4 C5 1.406(7)
C4 H4 0.9500
C5 C6 1.398(6)
C5 H5 0.9500
C7 C8 1.510(6)
C7 H7A 0.9900
C7 H7B 0.9900
C8 H8A 0.9900
C8 H8B 0.9900
C9 C10 1.486(5)
C10 C15 1.388(6)
C10 C11 1.393(6)
C11 C12 1.373(6)
C11 H11 0.9500
C12 C13 1.382(7)
C12 H12 0.9500
C13 C14 1.374(7)
C13 H13 0.9500
C14 C15 1.394(6)
C14 H14 0.9500
C15 H15 0.9500
C16 H16A 0.9800
C16 H16B 0.9800
C16 H16C 0.9800
C17 H17A 0.9800
C17 H17B 0.9800
C17 H17C 0.9800
C18 H18A 0.9800
C18 H18B 0.9800
C18 H18C 0.9800
C19 C20 1.382(6)
C19 C24 1.393(6)
C19 H19 0.9500
C20 C21 1.372(7)
C20 H20 0.9500
C21 C22 1.367(7)
C21 H21 0.9500
C22 C23 1.386(6)
C22 H22 0.9500
C23 C24 1.419(6)
C23 H23 0.9500
C25 C26 1.515(6)
C25 H25A 0.9900
C25 H25B 0.9900
C26 H26A 0.9900
C26 H26B 0.9900
C27 C28 1.485(5)
C28 C29 1.390(6)
C28 C33 1.393(6)
C29 C30 1.392(6)
C29 H29 0.9500
C30 C31 1.377(7)
C30 H30 0.9500
C31 C32 1.366(7)
C31 H31 0.9500
C32 C33 1.384(6)
C32 H32 0.9500
C33 H33 0.9500
C34 H34A 0.9800
C34 H34B 0.9800
C34 H34C 0.9800
C35 H35A 0.9800
C35 H35B 0.9800
C35 H35C 0.9800
C36 H36A 0.9800
C36 H36B 0.9800
C36 H36C 0.9800
Zr2 N10 2.147(4)
Zr2 N7 2.149(3)
Zr2 N9 2.205(4)
Zr2 N12 2.220(3)
Zr2 N11 2.234(3)
Zr2 N8 2.241(3)
Zr2 C63 2.581(4)
Zr2 C45 2.581(4)
Si3 N9 1.745(4)
Si3 C54 1.819(7)
Si3 C52 1.831(6)
Si3 C53 1.838(7)
Si4 N12 1.733(4)
Si4 C72 1.855(5)
Si4 C70 1.856(5)
Si4 C71 1.860(6)
N7 C42 1.398(5)
N7 C43 1.477(6)
N8 C45 1.331(5)
N8 C44 1.474(5)
N9 C45 1.349(5)
N10 C60 1.389(5)
N10 C61 1.474(6)
N11 C63 1.320(5)
N11 C62 1.466(5)
N12 C63 1.356(5)
C37 C38 1.382(7)
C37 C42 1.410(6)
C37 H37 0.9500
C38 C39 1.364(10)
C38 H38 0.9500
C39 C40 1.377(9)
C39 H39 0.9500
C40 C41 1.392(7)
C40 H40 0.9500
C41 C42 1.405(7)
C41 H41 0.9500
C43 C44 1.510(6)
C43 H43A 0.9900
C43 H43B 0.9900
C44 H44A 0.9900
C44 H44B 0.9900
C45 C46 1.474(6)
C46 C47 1.386(6)
C46 C51 1.396(6)
C47 C48 1.381(7)
C47 H47 0.9500
C48 C49 1.373(7)
C48 H48 0.9500
C49 C50 1.365(7)
C49 H49 0.9500
C50 C51 1.391(6)
C50 H50 0.9500
C51 H51 0.9500
C52 H52A 0.9800
C52 H52B 0.9800
C52 H52C 0.9800
C53 H53A 0.9800
C53 H53B 0.9800
C53 H53C 0.9800
C54 H54A 0.9800
C54 H54B 0.9800
C54 H54C 0.9800
C55 C56 1.383(6)
C55 C60 1.406(6)
C55 H55 0.9500
C56 C57 1.372(7)
C56 H56 0.9500
C57 C58 1.389(7)
C57 H57 0.9500
C58 C59 1.379(7)
C58 H58 0.9500
C59 C60 1.421(6)
C59 H59 0.9500
C61 C62 1.531(6)
C61 H61A 0.9900
C61 H61B 0.9900
C62 H62A 0.9900
C62 H62B 0.9900
C63 C64 1.487(6)
C64 C65 1.385(7)
C64 C69 1.393(6)
C65 C66 1.377(7)
C65 H65 0.9500
C66 C67 1.371(8)
C66 H66 0.9500
C67 C68 1.376(8)
C67 H67 0.9500
C68 C69 1.398(7)
C68 H68 0.9500
C69 H69 0.9500
C70 H70A 0.9800
C70 H70B 0.9800
C70 H70C 0.9800
C71 H71A 0.9800
C71 H71B 0.9800
C71 H71C 0.9800
C72 H72A 0.9800
C72 H72B 0.9800
C72 H72C 0.9800

loop_
_geom_torsion_atom_site_label_1
_geom_torsion_atom_site_label_2
_geom_torsion_atom_site_label_3
_geom_torsion_atom_site_label_4
_geom_torsion
N4 Zr1 N1 C6 72.4(3)
N3 Zr1 N1 C6 180.0(3)
N6 Zr1 N1 C6 -60.5(3)
N5 Zr1 N1 C6 -2.3(4)
N2 Zr1 N1 C6 -162.0(3)
C27 Zr1 N1 C6 -29.7(3)
C9 Zr1 N1 C6 -179.0(3)
N4 Zr1 N1 C7 -134.8(3)
N3 Zr1 N1 C7 -27.1(4)
N6 Zr1 N1 C7 92.4(3)
N5 Zr1 N1 C7 150.6(3)
N2 Zr1 N1 C7 -9.1(3)
C27 Zr1 N1 C7 123.2(3)
C9 Zr1 N1 C7 -26.2(3)
N4 Zr1 N2 C9 -55.7(3)
N1 Zr1 N2 C9 -145.5(3)
N3 Zr1 N2 C9 18.3(2)
N6 Zr1 N2 C9 121.3(3)
N5 Zr1 N2 C9 82.3(4)
C27 Zr1 N2 C9 121.9(3)
N4 Zr1 N2 C8 73.6(3)
N1 Zr1 N2 C8 -16.3(3)
N3 Zr1 N2 C8 147.6(3)
N6 Zr1 N2 C8 -109.4(3)
N5 Zr1 N2 C8 -148.4(3)
C27 Zr1 N2 C8 -108.9(3)
C9 Zr1 N2 C8 129.3(4)
C17 Si1 N3 C9 -116.9(5)
C18 Si1 N3 C9 126.3(5)
C16 Si1 N3 C9 8.0(5)
C17 Si1 N3 Zr1 56.6(5)
C18 Si1 N3 Zr1 -60.2(4)
C16 Si1 N3 Zr1 -178.4(3)
N4 Zr1 N3 C9 111.4(3)
N1 Zr1 N3 C9 1.8(3)
N6 Zr1 N3 C9 -113.1(3)
N5 Zr1 N3 C9 -176.1(2)
N2 Zr1 N3 C9 -18.0(2)
C27 Zr1 N3 C9 -144.6(2)
N4 Zr1 N3 Si1 -63.9(3)
N1 Zr1 N3 Si1 -173.5(2)
N6 Zr1 N3 Si1 71.6(3)
N5 Zr1 N3 Si1 8.5(3)
N2 Zr1 N3 Si1 166.6(4)
C27 Zr1 N3 Si1 40.0(3)
C9 Zr1 N3 Si1 -175.4(5)
N1 Zr1 N4 C24 74.5(3)
N3 Zr1 N4 C24 -57.1(3)
N6 Zr1 N4 C24 -176.7(3)
N5 Zr1 N4 C24 -164.4(3)
N2 Zr1 N4 C24 -0.5(4)
C27 Zr1 N4 C24 -178.7(3)
C9 Zr1 N4 C24 -26.7(3)
N1 Zr1 N4 C25 -127.3(3)
N3 Zr1 N4 C25 101.1(3)
N6 Zr1 N4 C25 -18.4(4)
N5 Zr1 N4 C25 -6.1(3)
N2 Zr1 N4 C25 157.8(3)
C27 Zr1 N4 C25 -20.5(3)
C9 Zr1 N4 C25 131.5(3)
N4 Zr1 N5 C27 -151.4(3)
N1 Zr1 N5 C27 -60.4(3)
N3 Zr1 N5 C27 117.8(2)
N6 Zr1 N5 C27 17.6(2)
N2 Zr1 N5 C27 62.9(4)
C9 Zr1 N5 C27 114.6(3)
N4 Zr1 N5 C26 -19.4(3)
N1 Zr1 N5 C26 71.7(3)
N3 Zr1 N5 C26 -110.2(3)
N6 Zr1 N5 C26 149.6(3)
N2 Zr1 N5 C26 -165.1(3)
C27 Zr1 N5 C26 132.0(4)
C9 Zr1 N5 C26 -113.3(3)
C36 Si2 N6 C27 129.7(5)
C35 Si2 N6 C27 -112.3(5)
C34 Si2 N6 C27 10.2(5)
C36 Si2 N6 Zr1 -58.7(4)
C35 Si2 N6 Zr1 59.3(4)
C34 Si2 N6 Zr1 -178.2(3)
N4 Zr1 N6 C27 -3.8(3)
N1 Zr1 N6 C27 106.7(2)
N3 Zr1 N6 C27 -118.8(2)
N5 Zr1 N6 C27 -17.4(2)
N2 Zr1 N6 C27 179.3(2)
C9 Zr1 N6 C27 -151.3(2)
N4 Zr1 N6 Si2 -177.8(2)
N1 Zr1 N6 Si2 -67.3(3)
N3 Zr1 N6 Si2 67.3(3)
N5 Zr1 N6 Si2 168.6(3)
N2 Zr1 N6 Si2 5.3(3)
C27 Zr1 N6 Si2 -174.0(4)
C9 Zr1 N6 Si2 34.7(3)
C6 C1 C2 C3 0.8(7)
C1 C2 C3 C4 0.2(8)
C2 C3 C4 C5 -0.5(8)
C3 C4 C5 C6 -0.3(7)
C7 N1 C6 C5 -18.8(6)
Zr1 N1 C6 C5 135.5(4)
C7 N1 C6 C1 162.8(4)
Zr1 N1 C6 C1 -42.9(5)
C4 C5 C6 N1 -177.1(4)
C4 C5 C6 C1 1.3(6)
C2 C1 C6 N1 176.9(4)
C2 C1 C6 C5 -1.6(7)
C6 N1 C7 C8 -175.3(4)
Zr1 N1 C7 C8 31.2(5)
C9 N2 C8 C7 146.2(4)
Zr1 N2 C8 C7 35.6(4)
N1 C7 C8 N2 -39.7(5)
C8 N2 C9 N3 -153.4(4)
Zr1 N2 C9 N3 -28.6(3)
C8 N2 C9 C10 21.1(6)
Zr1 N2 C9 C10 145.9(4)
C8 N2 C9 Zr1 -124.8(4)
Si1 N3 C9 N2 -155.4(3)
Zr1 N3 C9 N2 29.0(3)
Si1 N3 C9 C10 30.1(7)
Zr1 N3 C9 C10 -145.4(4)
Si1 N3 C9 Zr1 175.5(5)
N4 Zr1 C9 N2 136.5(3)
N1 Zr1 C9 N2 32.8(3)
N3 Zr1 C9 N2 -148.6(4)
N6 Zr1 C9 N2 -69.0(3)
N5 Zr1 C9 N2 -143.0(2)
C27 Zr1 C9 N2 -93.1(3)
N4 Zr1 C9 N3 -74.8(3)
N1 Zr1 C9 N3 -178.6(3)
N6 Zr1 C9 N3 79.6(3)
N5 Zr1 C9 N3 5.7(4)
N2 Zr1 C9 N3 148.6(4)
C27 Zr1 C9 N3 55.6(3)
N4 Zr1 C9 C10 31.2(6)
N1 Zr1 C9 C10 -72.5(6)
N3 Zr1 C9 C10 106.1(7)
N6 Zr1 C9 C10 -174.3(6)
N5 Zr1 C9 C10 111.7(6)
N2 Zr1 C9 C10 -105.3(7)
C27 Zr1 C9 C10 161.6(5)
N2 C9 C10 C15 -133.6(4)
N3 C9 C10 C15 40.2(6)
Zr1 C9 C10 C15 -46.6(8)
N2 C9 C10 C11 45.7(6)
N3 C9 C10 C11 -140.5(4)
Zr1 C9 C10 C11 132.6(5)
C15 C10 C11 C12 -1.1(7)
C9 C10 C11 C12 179.6(4)
C10 C11 C12 C13 0.5(7)
C11 C12 C13 C14 0.9(8)
C12 C13 C14 C15 -1.6(8)
C11 C10 C15 C14 0.4(6)
C9 C10 C15 C14 179.7(4)
C13 C14 C15 C10 0.9(7)
C24 C19 C20 C21 0.1(7)
C19 C20 C21 C22 1.7(7)
C20 C21 C22 C23 -1.7(8)
C21 C22 C23 C24 0.1(7)
C25 N4 C24 C19 161.0(4)
Zr1 N4 C24 C19 -39.8(5)
C25 N4 C24 C23 -20.0(6)
Zr1 N4 C24 C23 139.3(4)
C20 C19 C24 N4 177.4(4)
C20 C19 C24 C23 -1.7(6)
C22 C23 C24 N4 -177.5(4)
C22 C23 C24 C19 1.6(6)
C24 N4 C25 C26 -173.2(4)
Zr1 N4 C25 C26 28.1(5)
C27 N5 C26 C25 151.6(4)
Zr1 N5 C26 C25 38.4(4)
N4 C25 C26 N5 -39.3(5)
C26 N5 C27 N6 -154.3(4)
Zr1 N5 C27 N6 -27.8(3)
C26 N5 C27 C28 21.8(6)
Zr1 N5 C27 C28 148.3(4)
C26 N5 C27 Zr1 -126.5(4)
Si2 N6 C27 N5 -157.9(3)
Zr1 N6 C27 N5 28.0(3)
Si2 N6 C27 C28 26.1(6)
Zr1 N6 C27 C28 -148.0(4)
Si2 N6 C27 Zr1 174.1(4)
N4 Zr1 C27 N5 27.3(3)
N1 Zr1 C27 N5 131.0(2)
N3 Zr1 C27 N5 -75.5(3)
N6 Zr1 C27 N5 -149.8(4)
N2 Zr1 C27 N5 -150.8(2)
C9 Zr1 C27 N5 -105.2(3)
N4 Zr1 C27 N6 177.0(2)
N1 Zr1 C27 N6 -79.3(2)
N3 Zr1 C27 N6 74.3(3)
N5 Zr1 C27 N6 149.8(4)
N2 Zr1 C27 N6 -1.0(3)
C9 Zr1 C27 N6 44.6(3)
N4 Zr1 C27 C28 -76.1(6)
N1 Zr1 C27 C28 27.6(7)
N3 Zr1 C27 C28 -178.8(6)
N6 Zr1 C27 C28 106.9(7)
N5 Zr1 C27 C28 -103.3(7)
N2 Zr1 C27 C28 105.9(6)
C9 Zr1 C27 C28 151.5(6)
N5 C27 C28 C29 -129.5(4)
N6 C27 C28 C29 46.1(6)
Zr1 C27 C28 C29 -43.1(8)
N5 C27 C28 C33 50.8(6)
N6 C27 C28 C33 -133.5(5)
Zr1 C27 C28 C33 137.2(6)
C33 C28 C29 C30 0.6(7)
C27 C28 C29 C30 -179.1(4)
C28 C29 C30 C31 0.5(7)
C29 C30 C31 C32 -0.6(8)
C30 C31 C32 C33 -0.5(9)
C31 C32 C33 C28 1.6(8)
C29 C28 C33 C32 -1.7(7)
C27 C28 C33 C32 178.0(4)
N10 Zr2 N7 C42 67.6(3)
N9 Zr2 N7 C42 175.7(3)
N12 Zr2 N7 C42 -65.0(3)
N11 Zr2 N7 C42 -7.1(4)
N8 Zr2 N7 C42 -164.3(3)
C63 Zr2 N7 C42 -33.7(3)
C45 Zr2 N7 C42 177.6(3)
N10 Zr2 N7 C43 -138.7(3)
N9 Zr2 N7 C43 -30.7(4)
N12 Zr2 N7 C43 88.6(3)
N11 Zr2 N7 C43 146.6(3)
N8 Zr2 N7 C43 -10.7(3)
C63 Zr2 N7 C43 119.9(3)
C45 Zr2 N7 C43 -28.7(3)
N10 Zr2 N8 C45 -54.2(3)
N7 Zr2 N8 C45 -143.5(3)
N9 Zr2 N8 C45 18.6(2)
N12 Zr2 N8 C45 123.3(3)
N11 Zr2 N8 C45 86.8(4)
C63 Zr2 N8 C45 124.3(3)
N10 Zr2 N8 C44 73.6(3)
N7 Zr2 N8 C44 -15.8(3)
N9 Zr2 N8 C44 146.4(3)
N12 Zr2 N8 C44 -109.0(3)
N11 Zr2 N8 C44 -145.4(3)
C63 Zr2 N8 C44 -108.0(3)
C45 Zr2 N8 C44 127.8(4)
C54 Si3 N9 C45 121.8(5)
C52 Si3 N9 C45 2.0(6)
C53 Si3 N9 C45 -117.6(5)
C54 Si3 N9 Zr2 -62.7(4)
C52 Si3 N9 Zr2 177.5(4)
C53 Si3 N9 Zr2 57.9(4)
N10 Zr2 N9 C45 113.5(3)
N7 Zr2 N9 C45 3.7(3)
N12 Zr2 N9 C45 -110.5(3)
N11 Zr2 N9 C45 -173.8(2)
N8 Zr2 N9 C45 -18.3(2)
C63 Zr2 N9 C45 -142.6(2)
N10 Zr2 N9 Si3 -63.2(3)
N7 Zr2 N9 Si3 -173.0(2)
N12 Zr2 N9 Si3 72.7(3)
N11 Zr2 N9 Si3 9.5(3)
N8 Zr2 N9 Si3 165.0(4)
C63 Zr2 N9 Si3 40.7(4)
C45 Zr2 N9 Si3 -176.7(5)
N7 Zr2 N10 C60 76.2(3)
N9 Zr2 N10 C60 -55.6(3)
N12 Zr2 N10 C60 -176.1(3)
N11 Zr2 N10 C60 -162.9(4)
N8 Zr2 N10 C60 0.7(4)
C63 Zr2 N10 C60 -178.2(3)
C45 Zr2 N10 C60 -25.4(4)
N7 Zr2 N10 C61 -129.2(3)
N9 Zr2 N10 C61 99.0(3)
N12 Zr2 N10 C61 -21.5(4)
N11 Zr2 N10 C61 -8.3(3)
N8 Zr2 N10 C61 155.3(3)
C63 Zr2 N10 C61 -23.6(4)
C45 Zr2 N10 C61 129.2(3)
N10 Zr2 N11 C63 -149.5(3)
N7 Zr2 N11 C63 -58.4(3)
N9 Zr2 N11 C63 119.4(3)
N12 Zr2 N11 C63 18.9(2)
N8 Zr2 N11 C63 61.4(4)
C45 Zr2 N11 C63 114.3(3)
N10 Zr2 N11 C62 -18.5(3)
N7 Zr2 N11 C62 72.6(3)
N9 Zr2 N11 C62 -109.7(3)
N12 Zr2 N11 C62 149.9(3)
N8 Zr2 N11 C62 -167.6(3)
C63 Zr2 N11 C62 131.0(4)
C45 Zr2 N11 C62 -114.7(3)
C72 Si4 N12 C63 21.3(5)
C70 Si4 N12 C63 139.1(5)
C71 Si4 N12 C63 -102.4(5)
C72 Si4 N12 Zr2 -165.9(3)
C70 Si4 N12 Zr2 -48.1(4)
C71 Si4 N12 Zr2 70.4(4)
N10 Zr2 N12 C63 -4.0(3)
N7 Zr2 N12 C63 105.8(3)
N9 Zr2 N12 C63 -119.8(3)
N11 Zr2 N12 C63 -18.4(2)
N8 Zr2 N12 C63 178.6(2)
C45 Zr2 N12 C63 -152.8(2)
N10 Zr2 N12 Si4 -178.7(2)
N7 Zr2 N12 Si4 -69.0(3)
N9 Zr2 N12 Si4 65.4(3)
N11 Zr2 N12 Si4 166.8(4)
N8 Zr2 N12 Si4 3.8(3)
C63 Zr2 N12 Si4 -174.8(5)
C45 Zr2 N12 Si4 32.4(3)
C42 C37 C38 C39 0.6(8)
C37 C38 C39 C40 -1.3(10)
C38 C39 C40 C41 0.2(9)
C39 C40 C41 C42 1.5(9)
C43 N7 C42 C41 162.8(4)
Zr2 N7 C42 C41 -42.6(5)
C43 N7 C42 C37 -16.7(6)
Zr2 N7 C42 C37 137.9(4)
C40 C41 C42 N7 178.3(5)
C40 C41 C42 C37 -2.2(7)
C38 C37 C42 N7 -179.4(4)
C38 C37 C42 C41 1.2(7)
C42 N7 C43 C44 -171.4(4)
Zr2 N7 C43 C44 33.9(5)
C45 N8 C44 C43 145.4(4)
Zr2 N8 C44 C43 36.4(4)
N7 C43 C44 N8 -42.0(5)
C44 N8 C45 N9 -152.8(4)
Zr2 N8 C45 N9 -29.0(3)
C44 N8 C45 C46 23.9(6)
Zr2 N8 C45 C46 147.6(4)
C44 N8 C45 Zr2 -123.7(4)
Si3 N9 C45 N8 -153.5(3)
Zr2 N9 C45 N8 29.6(3)
Si3 N9 C45 C46 29.8(7)
Zr2 N9 C45 C46 -147.1(4)
Si3 N9 C45 Zr2 176.9(5)
N10 Zr2 C45 N8 138.7(3)
N7 Zr2 C45 N8 34.8(3)
N9 Zr2 C45 N8 -148.2(4)
N12 Zr2 C45 N8 -66.0(3)
N11 Zr2 C45 N8 -139.0(2)
C63 Zr2 C45 N8 -89.2(3)
N10 Zr2 C45 N9 -73.2(3)
N7 Zr2 C45 N9 -177.1(3)
N12 Zr2 C45 N9 82.1(3)
N11 Zr2 C45 N9 9.1(3)
N8 Zr2 C45 N9 148.2(4)
C63 Zr2 C45 N9 58.9(3)
N10 Zr2 C45 C46 32.7(7)
N7 Zr2 C45 C46 -71.3(7)
N9 Zr2 C45 C46 105.8(7)
N12 Zr2 C45 C46 -172.0(6)
N11 Zr2 C45 C46 114.9(6)
N8 Zr2 C45 C46 -106.0(7)
C63 Zr2 C45 C46 164.8(6)
N8 C45 C46 C47 -130.9(5)
N9 C45 C46 C47 45.4(6)
Zr2 C45 C46 C47 -42.1(9)
N8 C45 C46 C51 46.7(6)
N9 C45 C46 C51 -137.1(4)
Zr2 C45 C46 C51 135.4(6)
C51 C46 C47 C48 0.0(7)
C45 C46 C47 C48 177.6(5)
C46 C47 C48 C49 1.1(8)
C47 C48 C49 C50 -1.0(9)
C48 C49 C50 C51 -0.1(8)
C49 C50 C51 C46 1.1(7)
C47 C46 C51 C50 -1.1(7)
C45 C46 C51 C50 -178.7(4)
C60 C55 C56 C57 0.5(7)
C55 C56 C57 C58 1.6(7)
C56 C57 C58 C59 -1.2(7)
C57 C58 C59 C60 -1.1(8)
C61 N10 C60 C55 162.6(4)
Zr2 N10 C60 C55 -41.9(5)
C61 N10 C60 C59 -18.2(6)
Zr2 N10 C60 C59 137.3(4)
C56 C55 C60 N10 176.5(4)
C56 C55 C60 C59 -2.7(6)
C58 C59 C60 N10 -176.2(4)
C58 C59 C60 C55 3.0(7)
C60 N10 C61 C62 -174.5(4)
Zr2 N10 C61 C62 31.1(5)
C63 N11 C62 C61 150.6(4)
Zr2 N11 C62 C61 38.4(4)
N10 C61 C62 N11 -41.0(5)
C62 N11 C63 N12 -155.6(4)
Zr2 N11 C63 N12 -29.6(3)
C62 N11 C63 C64 19.3(6)
Zr2 N11 C63 C64 145.3(4)
C62 N11 C63 Zr2 -125.9(4)
Si4 N12 C63 N11 -155.1(3)
Zr2 N12 C63 N11 29.8(3)
Si4 N12 C63 C64 29.9(7)
Zr2 N12 C63 C64 -145.2(4)
Si4 N12 C63 Zr2 175.1(5)
N10 Zr2 C63 N11 29.1(3)
N7 Zr2 C63 N11 132.4(2)
N9 Zr2 C63 N11 -74.0(3)
N12 Zr2 C63 N11 -147.8(4)
N8 Zr2 C63 N11 -149.7(2)
C45 Zr2 C63 N11 -105.4(3)
N10 Zr2 C63 N12 176.9(3)
N7 Zr2 C63 N12 -79.8(3)
N9 Zr2 C63 N12 73.8(3)
N11 Zr2 C63 N12 147.8(4)
N8 Zr2 C63 N12 -1.9(3)
C45 Zr2 C63 N12 42.4(4)
N10 Zr2 C63 C64 -79.2(6)
N7 Zr2 C63 C64 24.0(6)
N9 Zr2 C63 C64 177.7(6)
N12 Zr2 C63 C64 103.8(7)
N11 Zr2 C63 C64 -108.3(7)
N8 Zr2 C63 C64 102.0(6)
C45 Zr2 C63 C64 146.3(6)
N11 C63 C64 C65 -127.3(5)
N12 C63 C64 C65 47.0(6)
Zr2 C63 C64 C65 -38.0(8)
N11 C63 C64 C69 51.3(6)
N12 C63 C64 C69 -134.4(4)
Zr2 C63 C64 C69 140.6(5)
C69 C64 C65 C66 1.5(7)
C63 C64 C65 C66 -179.9(4)
C64 C65 C66 C67 0.2(8)
C65 C66 C67 C68 -0.9(8)
C66 C67 C68 C69 0.1(8)
C65 C64 C69 C68 -2.4(7)
C63 C64 C69 C68 179.0(4)
C67 C68 C69 C64 1.6(7)
